data_2210035
loop_
_publ_author_name
'Ai-Xi Hu'
'Yan-Li Xie'
'Gao Cao'

_publ_section_title
;
 2-(3-Chlorophenyl)-4-(2-hydroxyethyl)-3-methylmorpholin-2-ol
 monohydrate
;
_journal_coeditor_code XU2086
_journal_issue 8
_journal_name_full 'Acta Crystallographica Section E'
_journal_page_first o3579
_journal_page_last o3580
_journal_paper_doi 10.1107/S1600536806028844
_journal_volume 62
_journal_year 2006
_chemical_formula_iupac 'C13 H18 Cl N O3, H2 O'
_chemical_formula_moiety 'C13 H18 Cl N O3, H2 O'
_chemical_formula_sum 'C13 H20 Cl N O4'
_chemical_formula_weight 289.75
_chemical_melting_point 365.0(10)
_chemical_name_systematic
;
2-(3-Chlorophenyl)-4-(2-hydroxyethyl)-3-methylmorpholin-2-ol monohydrate
;
_space_group_IT_number 15
_symmetry_cell_setting monoclinic
_symmetry_space_group_name_Hall '-C 2yc'
_symmetry_space_group_name_H-M 'C 1 2/c 1'
_atom_sites_solution_hydrogens geom
_atom_sites_solution_primary direct
_atom_sites_solution_secondary difmap
_audit_creation_method SHELXL-97
_cell_angle_alpha 90.00
_cell_angle_beta 101.3080(10)
_cell_angle_gamma 90.00
_cell_formula_units_Z 8
_cell_length_a 15.6667(12)
_cell_length_b 6.1850(5)
_cell_length_c 29.427(2)
_cell_measurement_reflns_used 3081
_cell_measurement_temperature 123(2)
_cell_measurement_theta_max 27.1
_cell_measurement_theta_min 2.6
_cell_volume 2796.1(4)
_computing_cell_refinement 'SAINT-Plus (Bruker, 2003)'
_computing_data_collection 'SMART (Bruker, 2001)'
_computing_data_reduction SAINT-Plus
_computing_molecular_graphics 'SHELXTL (Bruker, 1997)'
_computing_publication_material SHELXTL
_computing_structure_refinement 'SHELXL97 (Sheldrick, 1997)'
_computing_structure_solution 'SHELXS97 (Sheldrick, 1997)'
_diffrn_ambient_temperature 123(2)
_diffrn_measured_fraction_theta_full 0.97
_diffrn_measured_fraction_theta_max 0.97
_diffrn_measurement_device_type 'Bruker AXS SMART 1000 CCD'
_diffrn_measurement_method \w
_diffrn_radiation_monochromator graphite
_diffrn_radiation_source 'fine-focus sealed tube'
_diffrn_radiation_type MoK\a
_diffrn_radiation_wavelength 0.71073
_diffrn_reflns_av_R_equivalents 0.052
_diffrn_reflns_av_sigmaI/netI 0.069
_diffrn_reflns_limit_h_max 16
_diffrn_reflns_limit_h_min -19
_diffrn_reflns_limit_k_max 7
_diffrn_reflns_limit_k_min -6
_diffrn_reflns_limit_l_max 36
_diffrn_reflns_limit_l_min -36
_diffrn_reflns_number 6286
_diffrn_reflns_theta_full 26.0
_diffrn_reflns_theta_max 26.0
_diffrn_reflns_theta_min 2.6
_diffrn_standards_interval_count 0
_diffrn_standards_interval_time 0
_diffrn_standards_number 0
_exptl_absorpt_coefficient_mu 0.283
_exptl_absorpt_correction_T_max 0.951
_exptl_absorpt_correction_T_min 0.876
_exptl_absorpt_correction_type multi-scan
_exptl_absorpt_process_details '(SADABS; Sheldrick, 1996)'
_exptl_crystal_colour colorless
_exptl_crystal_density_diffrn 1.377
_exptl_crystal_density_method 'not measured'
_exptl_crystal_description block
_exptl_crystal_F_000 1232
_exptl_crystal_size_max 0.48
_exptl_crystal_size_mid 0.44
_exptl_crystal_size_min 0.18
_refine_diff_density_max 0.48
_refine_diff_density_min -0.50
_refine_ls_extinction_method none
_refine_ls_goodness_of_fit_ref 1.025
_refine_ls_hydrogen_treatment constr
_refine_ls_matrix_type full
_refine_ls_number_parameters 173
_refine_ls_number_reflns 2683
_refine_ls_number_restraints 0
_refine_ls_restrained_S_all 1.025
_refine_ls_R_factor_all 0.117
_refine_ls_R_factor_gt 0.100
_refine_ls_shift/su_max 0.000
_refine_ls_shift/su_mean 0.000
_refine_ls_structure_factor_coef Fsqd
_refine_ls_weighting_details 'calc w=1/[\s^2^(Fo^2^)+(0.0008P)^2^+58.9521P] where P=(Fo^2^+2Fc^2^)/3'
_refine_ls_weighting_scheme calc
_refine_ls_wR_factor_gt 0.220
_refine_ls_wR_factor_ref 0.228
_reflns_number_gt 2142
_reflns_number_total 2683
_reflns_threshold_expression I>2\s(I)
_cod_data_source_file xu2086.cif
_cod_data_source_block I
_cod_depositor_comments
;
The following automatic conversions were performed:
'_symmetry_cell_setting' value 'Monoclinic' changed to 'monoclinic'
according to '/home/saulius/struct/CIF-dictionaries/cif_core.dic'
dictionary named 'cif_core.dic' version 2.4.1 from 2010-06-29.

Automatic conversion script
Id: cif_fix_enum 1527 2010-12-29 10:47:43Z saulius 

'_chemical_melting_point' value '364K-366' was changed to '365.0(10)'
- the average value was taken and precision was estimated.

Adriana Daskevic, 2011-07-08

The following automatic conversions were performed:

'_symmetry_cell_setting' value 'Monoclinic' changed to 'monoclinic'
according to /home/saulius/struct/CIF-dictionaries/cif_core.dic
dictionary named 'cif_core.dic' version 2.4.1 from 2010-06-29.

Automatic conversion script
Id: cif_fix_values 1715 2011-07-08 13:25:40Z adriana 
;
_cod_original_sg_symbol_H-M 'C 2/c'
_cod_database_code 2210035
_cod_database_fobs_code 2210035

loop_
_symmetry_equiv_pos_as_xyz
'x, y, z'
'-x, y, -z+1/2'
'x+1/2, y+1/2, z'
'-x+1/2, y+1/2, -z+1/2'
'-x, -y, -z'
'x, -y, z-1/2'
'-x+1/2, -y+1/2, -z'
'x+1/2, -y+1/2, z-1/2'

loop_
_atom_site_type_symbol
_atom_site_label
_atom_site_fract_x
_atom_site_fract_y
_atom_site_fract_z
_atom_site_U_iso_or_equiv
_atom_site_adp_type
_atom_site_calc_flag
_atom_site_refinement_flags
_atom_site_occupancy
Cl Cl1 0.42186(10) 1.0169(3) 0.28669(6) 0.0451(5) Uani d . 1
C C1 0.1979(3) 0.8559(9) 0.39312(18) 0.0180(11) Uani d . 1
C C2 0.0992(3) 0.8609(9) 0.37250(17) 0.0195(11) Uani d . 1
H H2 0.0800 0.7078 0.3662 0.023 Uiso calc R 1
C C3 0.0842(3) 1.1616(10) 0.4229(2) 0.0279(13) Uani d . 1
H H3A 0.0540 1.2140 0.4474 0.033 Uiso calc R 1
H H3B 0.0695 1.2594 0.3959 0.033 Uiso calc R 1
C C4 0.1827(3) 1.1605(10) 0.44098(19) 0.0245(12) Uani d . 1
H H4A 0.2034 1.3103 0.4480 0.029 Uiso calc R 1
H H4B 0.1964 1.0755 0.4700 0.029 Uiso calc R 1
C C5 0.2488(3) 0.7805(9) 0.35712(17) 0.0190(11) Uani d . 1
C C6 0.2365(3) 0.5748(9) 0.33948(19) 0.0233(12) Uani d . 1
H H6 0.1988 0.4789 0.3513 0.028 Uiso calc R 1
C C7 0.2781(4) 0.5049(11) 0.30475(19) 0.0311(14) Uani d . 1
H H7 0.2684 0.3627 0.2927 0.037 Uiso calc R 1
C C8 0.3340(3) 0.6434(11) 0.28769(19) 0.0278(13) Uani d . 1
H H8 0.3618 0.5991 0.2633 0.033 Uiso calc R 1
C C9 0.3484(3) 0.8440(11) 0.30669(19) 0.0272(13) Uani d . 1
C C10 0.3067(3) 0.9182(10) 0.34095(18) 0.0242(12) Uani d . 1
H H10 0.3172 1.0600 0.3532 0.029 Uiso calc R 1
C C11 0.0780(3) 0.9813(12) 0.32659(19) 0.0309(14) Uani d . 1
H H11A 0.0149 1.0026 0.3178 0.046 Uiso calc R 1
H H11B 0.0982 0.8966 0.3026 0.046 Uiso calc R 1
H H11C 0.1072 1.1221 0.3298 0.046 Uiso calc R 1
C C12 -0.0392(3) 0.9194(11) 0.3974(2) 0.0288(14) Uani d . 1
H H12A -0.0544 0.7914 0.3773 0.035 Uiso calc R 1
H H12B -0.0645 1.0486 0.3800 0.035 Uiso calc R 1
C C13 -0.0773(3) 0.8944(11) 0.4404(2) 0.0305(14) Uani d . 1
H H13A -0.0620 1.0222 0.4607 0.037 Uiso calc R 1
H H13B -0.1415 0.8863 0.4316 0.037 Uiso calc R 1
N N1 0.0563(3) 0.9419(8) 0.40949(15) 0.0212(10) Uani d . 1
O O1 0.2266(2) 1.0675(6) 0.40686(13) 0.0228(9) Uani d . 1
O O2 0.2169(2) 0.7120(6) 0.43053(12) 0.0223(8) Uani d . 1
H H2A 0.1791 0.7240 0.4470 0.033 Uiso calc R 1
O O3 -0.0450(2) 0.7055(8) 0.46483(15) 0.0376(11) Uani d . 1
H H3 0.0093 0.7148 0.4732 0.056 Uiso calc R 1
O O4W 0.1326(2) 0.6271(7) 0.50392(13) 0.0298(10) Uani d . 1
H H4C 0.1652 0.7021 0.5271 0.045 Uiso d R 1
H H4D 0.1308 0.5252 0.5187 0.045 Uiso d R 1

loop_
_atom_site_aniso_label
_atom_site_aniso_U_11
_atom_site_aniso_U_22
_atom_site_aniso_U_33
_atom_site_aniso_U_12
_atom_site_aniso_U_13
_atom_site_aniso_U_23
Cl1 0.0319(8) 0.0587(12) 0.0534(10) -0.0054(8) 0.0299(7) 0.0025(9)
C1 0.009(2) 0.018(3) 0.028(3) -0.001(2) 0.0048(19) -0.001(2)
C2 0.011(2) 0.023(3) 0.025(3) 0.000(2) 0.0054(19) -0.001(2)
C3 0.019(3) 0.034(4) 0.034(3) 0.003(2) 0.014(2) 0.002(3)
C4 0.019(3) 0.022(3) 0.036(3) -0.003(2) 0.013(2) -0.007(3)
C5 0.011(2) 0.025(3) 0.021(3) 0.001(2) 0.0033(19) 0.002(2)
C6 0.018(2) 0.022(3) 0.030(3) -0.002(2) 0.005(2) 0.000(2)
C7 0.024(3) 0.039(4) 0.028(3) 0.003(3) 0.001(2) -0.012(3)
C8 0.018(3) 0.041(4) 0.025(3) 0.008(3) 0.007(2) -0.002(3)
C9 0.012(2) 0.042(4) 0.030(3) 0.002(2) 0.011(2) 0.006(3)
C10 0.018(2) 0.029(3) 0.028(3) 0.000(2) 0.008(2) 0.000(2)
C11 0.018(3) 0.047(4) 0.028(3) 0.005(3) 0.006(2) 0.006(3)
C12 0.006(2) 0.047(4) 0.034(3) -0.001(2) 0.005(2) 0.005(3)
C13 0.012(2) 0.045(4) 0.037(3) 0.000(3) 0.011(2) 0.005(3)
N1 0.0089(19) 0.030(3) 0.027(2) -0.0010(18) 0.0068(17) 0.001(2)
O1 0.0135(17) 0.024(2) 0.034(2) -0.0031(15) 0.0132(15) -0.0056(17)
O2 0.0118(16) 0.029(2) 0.0281(19) 0.0015(16) 0.0083(14) 0.0033(17)
O3 0.0122(18) 0.051(3) 0.050(3) -0.0017(19) 0.0083(17) 0.020(2)
O4W 0.0203(19) 0.039(3) 0.030(2) -0.0052(18) 0.0047(16) 0.0051(19)

loop_
_atom_type_symbol
_atom_type_description
_atom_type_scat_dispersion_real
_atom_type_scat_dispersion_imag
_atom_type_scat_source
C C 0.0033 0.0016 'International Tables Vol C Tables 4.2.6.8 and 6.1.1.4'
H H 0.0000 0.0000 'International Tables Vol C Tables 4.2.6.8 and 6.1.1.4'
N N 0.0061 0.0033 'International Tables Vol C Tables 4.2.6.8 and 6.1.1.4'
O O 0.0106 0.0060 'International Tables Vol C Tables 4.2.6.8 and 6.1.1.4'
Cl Cl 0.1484 0.1585 'International Tables Vol C Tables 4.2.6.8 and 6.1.1.4'

loop_
_geom_angle_atom_site_label_1
_geom_angle_atom_site_label_2
_geom_angle_atom_site_label_3
_geom_angle
O2 C1 O1 110.8(4)
O2 C1 C5 107.0(4)
O1 C1 C5 107.6(4)
O2 C1 C2 111.3(4)
O1 C1 C2 109.3(4)
C5 C1 C2 110.7(4)
N1 C2 C11 116.0(5)
N1 C2 C1 106.4(4)
C11 C2 C1 112.7(4)
N1 C2 H2 107.1
C11 C2 H2 107.1
C1 C2 H2 107.1
N1 C3 C4 108.6(5)
N1 C3 H3A 110.0
C4 C3 H3A 110.0
N1 C3 H3B 110.0
C4 C3 H3B 110.0
H3A C3 H3B 108.4
O1 C4 C3 110.2(4)
O1 C4 H4A 109.6
C3 C4 H4A 109.6
O1 C4 H4B 109.6
C3 C4 H4B 109.6
H4A C4 H4B 108.1
C6 C5 C10 119.3(5)
C6 C5 C1 119.6(5)
C10 C5 C1 121.1(5)
C5 C6 C7 121.1(5)
C5 C6 H6 119.5
C7 C6 H6 119.5
C6 C7 C8 119.8(6)
C6 C7 H7 120.1
C8 C7 H7 120.1
C9 C8 C7 118.6(5)
C9 C8 H8 120.7
C7 C8 H8 120.7
C8 C9 C10 122.6(5)
C8 C9 Cl1 118.9(4)
C10 C9 Cl1 118.5(5)
C9 C10 C5 118.5(6)
C9 C10 H10 120.7
C5 C10 H10 120.7
C2 C11 H11A 109.5
C2 C11 H11B 109.5
H11A C11 H11B 109.5
C2 C11 H11C 109.5
H11A C11 H11C 109.5
H11B C11 H11C 109.5
N1 C12 C13 110.9(4)
N1 C12 H12A 109.4
C13 C12 H12A 109.4
N1 C12 H12B 109.4
C13 C12 H12B 109.4
H12A C12 H12B 108.0
O3 C13 C12 110.5(5)
O3 C13 H13A 109.5
C12 C13 H13A 109.5
O3 C13 H13B 109.5
C12 C13 H13B 109.5
H13A C13 H13B 108.1
C3 N1 C2 111.2(4)
C3 N1 C12 112.9(5)
C2 N1 C12 112.2(4)
C1 O1 C4 113.5(4)
C1 O2 H2A 109.5
C13 O3 H3 109.5
H4C O4W H4D 94.3

loop_
_geom_bond_atom_site_label_1
_geom_bond_atom_site_label_2
_geom_bond_distance
Cl1 C9 1.756(6)
C1 O2 1.401(6)
C1 O1 1.417(6)
C1 C5 1.519(7)
C1 C2 1.546(6)
C2 N1 1.474(6)
C2 C11 1.521(7)
C2 H2 1.0000
C3 N1 1.458(8)
C3 C4 1.530(7)
C3 H3A 0.9900
C3 H3B 0.9900
C4 O1 1.444(6)
C4 H4A 0.9900
C4 H4B 0.9900
C5 C6 1.373(8)
C5 C10 1.394(7)
C6 C7 1.385(8)
C6 H6 0.9500
C7 C8 1.388(9)
C7 H7 0.9500
C8 C9 1.361(9)
C8 H8 0.9500
C9 C10 1.382(8)
C10 H10 0.9500
C11 H11A 0.9800
C11 H11B 0.9800
C11 H11C 0.9800
C12 N1 1.475(6)
C12 C13 1.508(7)
C12 H12A 0.9900
C12 H12B 0.9900
C13 O3 1.412(8)
C13 H13A 0.9900
C13 H13B 0.9900
O2 H2A 0.8400
O3 H3 0.8400
O4W H4C 0.8968
O4W H4D 0.7684

loop_
_geom_hbond_atom_site_label_D
_geom_hbond_atom_site_label_H
_geom_hbond_atom_site_label_A
_geom_hbond_site_symmetry_A
_geom_hbond_distance_DH
_geom_hbond_distance_HA
_geom_hbond_distance_DA
_geom_hbond_angle_DHA
O2 H2A O4W . 0.84 2.04 2.794(5) 149
O3 H3 O4W . 0.84 2.04 2.837(5) 158
O4W H4C O2 7_566 0.90 2.09 2.914(5) 153
O4W H4D O3 5_566 0.77 2.08 2.730(6) 142

loop_
_geom_torsion_atom_site_label_1
_geom_torsion_atom_site_label_2
_geom_torsion_atom_site_label_3
_geom_torsion_atom_site_label_4
_geom_torsion
O2 C1 C2 N1 62.7(6)
O1 C1 C2 N1 -60.0(5)
C5 C1 C2 N1 -178.3(4)
O2 C1 C2 C11 -169.1(5)
O1 C1 C2 C11 68.1(6)
C5 C1 C2 C11 -50.2(6)
N1 C3 C4 O1 54.9(6)
O2 C1 C5 C6 57.8(6)
O1 C1 C5 C6 176.9(4)
C2 C1 C5 C6 -63.7(6)
O2 C1 C5 C10 -123.6(5)
O1 C1 C5 C10 -4.4(6)
C2 C1 C5 C10 115.0(5)
C10 C5 C6 C7 -2.4(8)
C1 C5 C6 C7 176.3(5)
C5 C6 C7 C8 0.7(8)
C6 C7 C8 C9 1.8(8)
C7 C8 C9 C10 -2.7(8)
C7 C8 C9 Cl1 177.9(4)
C8 C9 C10 C5 1.1(8)
Cl1 C9 C10 C5 -179.5(4)
C6 C5 C10 C9 1.5(8)
C1 C5 C10 C9 -177.2(5)
N1 C12 C13 O3 -61.8(7)
C4 C3 N1 C2 -60.6(5)
C4 C3 N1 C12 172.3(4)
C11 C2 N1 C3 -63.7(6)
C1 C2 N1 C3 62.5(5)
C11 C2 N1 C12 63.8(6)
C1 C2 N1 C12 -170.0(5)
C13 C12 N1 C3 -81.7(6)
C13 C12 N1 C2 151.7(5)
O2 C1 O1 C4 -63.8(5)
C5 C1 O1 C4 179.5(4)
C2 C1 O1 C4 59.2(5)
C3 C4 O1 C1 -56.5(6)
